data_4519181
loop_
_publ_author_name
'Kirinde Arachchige, Pandula T.'
'Handunneththige, Suhashini'
'Talipov, Marat R.'
'Kalutharage, Nishantha'
'Yi, Chae S.'

_publ_section_title
;
 Scope and Mechanism of the Redox-Active 1,2-Benzoquinone Enabled
 Ruthenium-Catalyzed Deaminative \a-Alkylation of Ketones with Amines
;
_journal_issue 22
_journal_name_full 'ACS Catalysis'
_journal_page_first 13962
_journal_page_last 13972
_journal_paper_doi 10.1021/acscatal.1c04732
_journal_volume 11
_journal_year 2021
_chemical_formula_moiety 'C51 H86 O3 P2 Ru'
_chemical_formula_sum 'C51 H86 O3 P2 Ru'
_chemical_formula_weight 910.20
_space_group_crystal_system monoclinic
_space_group_IT_number 14
_space_group_name_Hall '-P 2ybc'
_space_group_name_H-M_alt 'P 1 21/c 1'
_atom_sites_solution_hydrogens geom
_atom_sites_solution_primary iterative
_audit_creation_date 2019-11-26
_audit_creation_method
;
Olex2 1.2
(compiled 2018.05.29 svn.r3508 for OlexSys, GUI svn.r5506)
;
_cell_angle_alpha 90
_cell_angle_beta 90.3343(9)
_cell_angle_gamma 90
_cell_formula_units_Z 4
_cell_length_a 20.07721(19)
_cell_length_b 13.38539(14)
_cell_length_c 17.77134(18)
_cell_measurement_reflns_used 20355
_cell_measurement_temperature 100.3(9)
_cell_measurement_theta_max 70.5880
_cell_measurement_theta_min 3.9220
_cell_volume 4775.81(8)
_computing_cell_refinement 'CrysAlisPro 1.171.39.46 (Rigaku OD, 2018)'
_computing_data_collection 'CrysAlisPro 1.171.39.46 (Rigaku OD, 2018)'
_computing_data_reduction 'CrysAlisPro 1.171.39.46 (Rigaku OD, 2018)'
_computing_molecular_graphics 'Olex2 (Dolomanov et al., 2009)'
_computing_publication_material 'Olex2 (Dolomanov et al., 2009)'
_computing_structure_refinement 'ShelXL (Sheldrick, 2015)'
_computing_structure_solution 'olex2.solve (Bourhis et al., 2015)'
_diffrn_ambient_environment N~2~
_diffrn_ambient_temperature 100.3(9)
_diffrn_detector 'CCD plate'
_diffrn_detector_area_resol_mean 10.3756
_diffrn_detector_type Atlas
_diffrn_measured_fraction_theta_full 0.991
_diffrn_measured_fraction_theta_max 0.991
_diffrn_measurement_details
;
List of Runs (angles in degrees, time in seconds):

  # Type    Start    End  Width  t~exp~   \w     \q     \k     \f   Frames
--------------------------------------------------------------------------
  1  \w   -117.00 -18.00   1.00    3.00    --  -42.58 -37.00 120.00   99
  2  \w    -93.00  -2.00   1.00    3.00    --  -42.58 125.00 -60.00   91
  3  \w    -67.00  32.00   1.00    3.00    --  -42.58  37.00-120.00   99
  4  \w     67.00 176.00   1.00   12.00    --  100.00  77.00   0.00  109
  5  \w     27.00 118.00   1.00   12.00    --  100.00-125.00 -30.00   91
  6  \w     24.00 133.00   1.00   12.00    --  100.00 -77.00 120.00  109
  7  \w     71.00 172.00   1.00   12.00    --  100.00  61.00-120.00  101
  8  \w     17.00 110.00   1.00   12.00    --  100.00 -94.00 -30.00   93
  9  \w     22.00 111.00   1.00   12.00    --  100.00-107.00-115.00   89
 10  \w     94.00 173.00   1.00   12.00    --  100.00 125.00  90.00   79
 11  \w     94.00 173.00   1.00   12.00    --  100.00 125.00-180.00   79
 12  \w   -115.00 -14.00   1.00    3.00    --  -42.58 -57.00 -90.00  101
 13  \w   -119.00 -10.00   1.00    3.00    --  -42.58 -77.00-120.00  109
 14  \w   -115.00 -14.00   1.00    3.00    --  -42.58 -57.00  30.00  101
 15  \w     71.00 100.00   1.00   12.00    --  100.00  61.00 -60.00   29
 16  \w     47.00 178.00   1.00   12.00    --  100.00  15.00 150.00  131
;
_diffrn_measurement_device 'four-circle diffractometer'
_diffrn_measurement_device_type 'SuperNova, Dual, Cu at home/near, Atlas'
_diffrn_measurement_method '\w scans'
_diffrn_orient_matrix_type 'CrysAlisPro convention (1999,Acta A55,543-557)'
_diffrn_orient_matrix_UB_11 -0.0010293000
_diffrn_orient_matrix_UB_12 0.0445384000
_diffrn_orient_matrix_UB_13 -0.0799636000
_diffrn_orient_matrix_UB_21 0.0193940000
_diffrn_orient_matrix_UB_22 -0.1025643000
_diffrn_orient_matrix_UB_23 -0.0325610000
_diffrn_orient_matrix_UB_31 -0.0742036000
_diffrn_orient_matrix_UB_32 -0.0274018000
_diffrn_orient_matrix_UB_33 -0.0078873000
_diffrn_radiation_monochromator mirror
_diffrn_radiation_probe x-ray
_diffrn_radiation_type CuK\a
_diffrn_radiation_wavelength 1.54184
_diffrn_reflns_av_R_equivalents 0.0418
_diffrn_reflns_av_unetI/netI 0.0273
_diffrn_reflns_Laue_measured_fraction_full 0.991
_diffrn_reflns_Laue_measured_fraction_max 0.991
_diffrn_reflns_limit_h_max 22
_diffrn_reflns_limit_h_min -24
_diffrn_reflns_limit_k_max 16
_diffrn_reflns_limit_k_min -16
_diffrn_reflns_limit_l_max 21
_diffrn_reflns_limit_l_min -20
_diffrn_reflns_number 44427
_diffrn_reflns_point_group_measured_fraction_full 0.991
_diffrn_reflns_point_group_measured_fraction_max 0.991
_diffrn_reflns_theta_full 70.563
_diffrn_reflns_theta_max 70.563
_diffrn_reflns_theta_min 3.969
_diffrn_source 'micro-focus sealed X-ray tube'
_diffrn_source_type 'SuperNova (Cu) X-ray Source'
_exptl_absorpt_coefficient_mu 3.586
_exptl_absorpt_correction_T_max 1.000
_exptl_absorpt_correction_T_min 0.512
_exptl_absorpt_correction_type gaussian
_exptl_absorpt_process_details
;
CrysAlisPro 1.171.39.46 (Rigaku Oxford Diffraction, 2018)
Numerical absorption correction based on gaussian integration over
			a multifaceted crystal model
Empirical absorption correction using spherical harmonics,
 implemented in SCALE3 ABSPACK scaling algorithm.
;
_exptl_crystal_colour 'dark red'
_exptl_crystal_colour_modifier dark
_exptl_crystal_colour_primary red
_exptl_crystal_density_diffrn 1.266
_exptl_crystal_description prism
_exptl_crystal_F_000 1960
_exptl_crystal_size_max 0.215
_exptl_crystal_size_mid 0.183
_exptl_crystal_size_min 0.116
_refine_diff_density_max 0.866
_refine_diff_density_min -0.551
_refine_diff_density_rms 0.066
_refine_ls_extinction_method none
_refine_ls_goodness_of_fit_ref 1.027
_refine_ls_hydrogen_treatment constr
_refine_ls_matrix_type full
_refine_ls_number_parameters 520
_refine_ls_number_reflns 9074
_refine_ls_number_restraints 0
_refine_ls_restrained_S_all 1.027
_refine_ls_R_factor_all 0.0358
_refine_ls_R_factor_gt 0.0319
_refine_ls_shift/su_max 0.002
_refine_ls_shift/su_mean 0.000
_refine_ls_structure_factor_coef Fsqd
_refine_ls_weighting_details 'w=1/[\s^2^(Fo^2^)+(0.0496P)^2^+2.7976P] where P=(Fo^2^+2Fc^2^)/3'
_refine_ls_weighting_scheme calc
_refine_ls_wR_factor_gt 0.0821
_refine_ls_wR_factor_ref 0.0856
_reflns_Friedel_coverage 0.000
_reflns_number_gt 8218
_reflns_number_total 9074
_reflns_threshold_expression 'I > 2\s(I)'
_cod_data_source_file cs1c04732_si_004.cif
_cod_data_source_block yi4z
_cod_database_code 4519181
_shelx_shelxl_version_number 2018/1
_chemical_oxdiff_formula 'Ru (P C18 H33)2 C15 H22 O3'
_shelx_space_group_comment
;
The symmetry employed for this shelxl refinement is uniquely defined
by the following loop, which should always be used as a source of
symmetry information in preference to the above space-group names.
They are only intended as comments.
;
_reflns_odcompleteness_completeness 99.93
_reflns_odcompleteness_iscentric 1
_reflns_odcompleteness_theta 66.97
_olex2_refinement_description
;
1. Fixed Uiso
 At 1.2 times of:
  All C(H) groups, All C(H,H) groups
 At 1.5 times of:
  All C(H,H,H) groups
2.a Ternary CH refined with riding coordinates:
 C1(H1), C7(H7), C13(H13), C19(H19), C25(H25), C31(H31)
2.b Secondary CH2 refined with riding coordinates:
 C2(H2A,H2B), C3(H3A,H3B), C4(H4A,H4B), C5(H5A,H5B), C6(H6A,H6B), C8(H8A,H8B),
 C9(H9A,H9B), C10(H10A,H10B), C11(H11A,H11B), C12(H12A,H12B), C14(H14A,H14B),
 C15(H15A,H15B), C16(H16A,H16B), C17(H17A,H17B), C18(H18A,H18B), C20(H20A,H20B),
  C21(H21A,H21B), C22(H22A,H22B), C23(H23A,H23B), C24(H24A,H24B), C26(H26A,
 H26B), C27(H27A,H27B), C28(H28A,H28B), C29(H29A,H29B), C30(H30A,H30B),
 C32(H32A,H32B), C33(H33A,H33B), C34(H34A,H34B), C35(H35A,H35B), C36(H36A,H36B)
2.c Aromatic/amide H refined with riding coordinates:
 C40(H40), C42(H42)
2.d Idealised Me refined as rotating group:
 C45(H45A,H45B,H45C), C46(H46A,H46B,H46C), C47(H47A,H47B,H47C), C49(H49A,H49B,
 H49C), C50(H50A,H50B,H50C), C51(H51A,H51B,H51C)
;
_olex2_date_sample_submission 2019-11-25
_olex2_submission_special_instructions 'No special instructions were received'
_oxdiff_exptl_absorpt_empirical_details
;
Empirical correction (ABSPACK) includes:
- Absorption correction using spherical harmonics
- Frame scaling
;
_oxdiff_exptl_absorpt_empirical_full_max 1.274
_oxdiff_exptl_absorpt_empirical_full_min 0.741

loop_
_space_group_symop_operation_xyz
'x, y, z'
'-x, y+1/2, -z+1/2'
'-x, -y, -z'
'x, -y-1/2, z-1/2'

loop_
_atom_site_label
_atom_site_type_symbol
_atom_site_fract_x
_atom_site_fract_y
_atom_site_fract_z
_atom_site_U_iso_or_equiv
_atom_site_adp_type
_atom_site_occupancy
_atom_site_site_symmetry_order
_atom_site_calc_flag
_atom_site_refinement_flags_posn
_atom_site_refinement_flags_adp
_atom_site_refinement_flags_occupancy
_atom_site_disorder_assembly
_atom_site_disorder_group
Ru1 Ru 0.20651(2) 0.51100(2) 0.16714(2) 0.01620(6) Uani 1 1 d . . . . .
P1 P 0.13259(2) 0.39620(4) 0.22540(3) 0.01743(11) Uani 1 1 d . . . . .
P2 P 0.25989(2) 0.61226(4) 0.25329(3) 0.01779(11) Uani 1 1 d . . . . .
O1 O 0.09827(7) 0.66298(11) 0.15597(9) 0.0255(3) Uani 1 1 d . . . . .
O2 O 0.26367(7) 0.39166(10) 0.13772(8) 0.0197(3) Uani 1 1 d . . . . .
O3 O 0.25366(7) 0.56686(11) 0.07563(8) 0.0208(3) Uani 1 1 d . . . . .
C1 C 0.06726(10) 0.42565(15) 0.29747(12) 0.0210(4) Uani 1 1 d . . . . .
H1 H 0.089014 0.414904 0.347579 0.025 Uiso 1 1 calc R . . . .
C2 C 0.00451(11) 0.35887(16) 0.29699(13) 0.0266(5) Uani 1 1 d . . . . .
H2A H -0.020095 0.368613 0.249111 0.032 Uiso 1 1 calc R . . . .
H2B H 0.018062 0.287863 0.300018 0.032 Uiso 1 1 calc R . . . .
C3 C -0.04139(12) 0.38360(17) 0.36318(14) 0.0292(5) Uani 1 1 d . . . . .
H3A H -0.081213 0.340060 0.361088 0.035 Uiso 1 1 calc R . . . .
H3B H -0.017681 0.370188 0.411124 0.035 Uiso 1 1 calc R . . . .
C4 C -0.06295(12) 0.49224(16) 0.36085(14) 0.0277(5) Uani 1 1 d . . . . .
H4A H -0.090941 0.507390 0.405081 0.033 Uiso 1 1 calc R . . . .
H4B H -0.089743 0.504727 0.314862 0.033 Uiso 1 1 calc R . . . .
C5 C -0.00192(11) 0.55925(16) 0.36116(13) 0.0258(5) Uani 1 1 d . . . . .
H5A H 0.022233 0.550972 0.409484 0.031 Uiso 1 1 calc R . . . .
H5B H -0.016318 0.629825 0.357385 0.031 Uiso 1 1 calc R . . . .
C6 C 0.04523(10) 0.53561(16) 0.29632(12) 0.0220(4) Uani 1 1 d . . . . .
H6A H 0.084982 0.579122 0.300030 0.026 Uiso 1 1 calc R . . . .
H6B H 0.022564 0.550156 0.247927 0.026 Uiso 1 1 calc R . . . .
C7 C 0.17704(10) 0.28535(15) 0.26313(11) 0.0201(4) Uani 1 1 d . . . . .
H7 H 0.208879 0.264104 0.223139 0.024 Uiso 1 1 calc R . . . .
C8 C 0.21970(11) 0.31326(17) 0.33184(13) 0.0273(5) Uani 1 1 d . . . . .
H8A H 0.248301 0.371078 0.319267 0.033 Uiso 1 1 calc R . . . .
H8B H 0.190310 0.333092 0.373815 0.033 Uiso 1 1 calc R . . . .
C9 C 0.26347(12) 0.22537(18) 0.35663(13) 0.0294(5) Uani 1 1 d . . . . .
H9A H 0.295910 0.210005 0.316514 0.035 Uiso 1 1 calc R . . . .
H9B H 0.288776 0.244255 0.402445 0.035 Uiso 1 1 calc R . . . .
C10 C 0.22195(11) 0.13295(18) 0.37284(13) 0.0310(5) Uani 1 1 d . . . . .
H10A H 0.251803 0.076525 0.385682 0.037 Uiso 1 1 calc R . . . .
H10B H 0.192973 0.145850 0.416665 0.037 Uiso 1 1 calc R . . . .
C11 C 0.17949(13) 0.10517(18) 0.30577(16) 0.0371(6) Uani 1 1 d . . . . .
H11A H 0.151441 0.046836 0.318582 0.045 Uiso 1 1 calc R . . . .
H11B H 0.208578 0.085980 0.263361 0.045 Uiso 1 1 calc R . . . .
C12 C 0.13467(12) 0.19268(17) 0.28164(14) 0.0307(5) Uani 1 1 d . . . . .
H12A H 0.103371 0.208888 0.322713 0.037 Uiso 1 1 calc R . . . .
H12B H 0.108198 0.173210 0.236820 0.037 Uiso 1 1 calc R . . . .
C13 C 0.08276(10) 0.34501(15) 0.14479(11) 0.0196(4) Uani 1 1 d . . . . .
H13 H 0.052176 0.293326 0.165968 0.024 Uiso 1 1 calc R . . . .
C14 C 0.03878(10) 0.42484(16) 0.10733(12) 0.0235(4) Uani 1 1 d . . . . .
H14A H 0.009044 0.454868 0.145381 0.028 Uiso 1 1 calc R . . . .
H14B H 0.067257 0.478522 0.086687 0.028 Uiso 1 1 calc R . . . .
C15 C -0.00311(11) 0.37913(17) 0.04399(12) 0.0257(5) Uani 1 1 d . . . . .
H15A H -0.032397 0.326632 0.064881 0.031 Uiso 1 1 calc R . . . .
H15B H -0.031733 0.431389 0.021251 0.031 Uiso 1 1 calc R . . . .
C16 C 0.04120(11) 0.33401(17) -0.01632(12) 0.0256(4) Uani 1 1 d . . . . .
H16A H 0.069377 0.386765 -0.038738 0.031 Uiso 1 1 calc R . . . .
H16B H 0.013285 0.304713 -0.056783 0.031 Uiso 1 1 calc R . . . .
C17 C 0.08528(11) 0.25306(17) 0.01858(12) 0.0256(4) Uani 1 1 d . . . . .
H17A H 0.116071 0.227117 -0.020101 0.031 Uiso 1 1 calc R . . . .
H17B H 0.056977 0.196961 0.035572 0.031 Uiso 1 1 calc R . . . .
C18 C 0.12578(11) 0.29266(18) 0.08541(12) 0.0261(5) Uani 1 1 d . . . . .
H18A H 0.159540 0.340370 0.066725 0.031 Uiso 1 1 calc R . . . .
H18B H 0.149705 0.236273 0.109428 0.031 Uiso 1 1 calc R . . . .
C19 C 0.20771(10) 0.67746(15) 0.32586(11) 0.0194(4) Uani 1 1 d . . . . .
H19 H 0.163018 0.687037 0.301794 0.023 Uiso 1 1 calc R . . . .
C20 C 0.19542(10) 0.61080(16) 0.39503(12) 0.0227(4) Uani 1 1 d . . . . .
H20A H 0.178067 0.545174 0.378315 0.027 Uiso 1 1 calc R . . . .
H20B H 0.238072 0.599370 0.421899 0.027 Uiso 1 1 calc R . . . .
C21 C 0.14543(11) 0.65937(17) 0.44877(12) 0.0262(5) Uani 1 1 d . . . . .
H21A H 0.101515 0.664732 0.423459 0.031 Uiso 1 1 calc R . . . .
H21B H 0.140111 0.616596 0.493782 0.031 Uiso 1 1 calc R . . . .
C22 C 0.16858(11) 0.76293(18) 0.47300(12) 0.0268(5) Uani 1 1 d . . . . .
H22A H 0.134633 0.793516 0.505969 0.032 Uiso 1 1 calc R . . . .
H22B H 0.210568 0.757083 0.502160 0.032 Uiso 1 1 calc R . . . .
C23 C 0.17976(11) 0.82955(16) 0.40495(12) 0.0243(4) Uani 1 1 d . . . . .
H23A H 0.196212 0.895604 0.421863 0.029 Uiso 1 1 calc R . . . .
H23B H 0.136961 0.839792 0.378103 0.029 Uiso 1 1 calc R . . . .
C24 C 0.23026(10) 0.78286(16) 0.35132(12) 0.0224(4) Uani 1 1 d . . . . .
H24A H 0.274110 0.778062 0.376820 0.027 Uiso 1 1 calc R . . . .
H24B H 0.235367 0.826298 0.306631 0.027 Uiso 1 1 calc R . . . .
C25 C 0.30105(10) 0.72053(15) 0.20748(12) 0.0215(4) Uani 1 1 d . . . . .
H25 H 0.316366 0.765452 0.249076 0.026 Uiso 1 1 calc R . . . .
C26 C 0.25021(11) 0.78077(16) 0.16122(12) 0.0246(4) Uani 1 1 d . . . . .
H26A H 0.234610 0.740085 0.118064 0.029 Uiso 1 1 calc R . . . .
H26B H 0.211183 0.796391 0.192922 0.029 Uiso 1 1 calc R . . . .
C27 C 0.28071(12) 0.87799(18) 0.13218(14) 0.0320(5) Uani 1 1 d . . . . .
H27A H 0.247736 0.913529 0.100356 0.038 Uiso 1 1 calc R . . . .
H27B H 0.292221 0.921695 0.175275 0.038 Uiso 1 1 calc R . . . .
C28 C 0.34329(13) 0.8567(2) 0.08631(14) 0.0377(6) Uani 1 1 d . . . . .
H28A H 0.330716 0.820273 0.039859 0.045 Uiso 1 1 calc R . . . .
H28B H 0.364047 0.920708 0.071359 0.045 Uiso 1 1 calc R . . . .
C29 C 0.39356(12) 0.79497(18) 0.13069(14) 0.0326(5) Uani 1 1 d . . . . .
H29A H 0.410267 0.834768 0.173787 0.039 Uiso 1 1 calc R . . . .
H29B H 0.431920 0.779002 0.098069 0.039 Uiso 1 1 calc R . . . .
C30 C 0.36293(11) 0.69750(17) 0.15997(13) 0.0263(5) Uani 1 1 d . . . . .
H30A H 0.396128 0.661188 0.190990 0.032 Uiso 1 1 calc R . . . .
H30B H 0.350278 0.654299 0.116990 0.032 Uiso 1 1 calc R . . . .
C31 C 0.32615(10) 0.54811(16) 0.30918(12) 0.0229(4) Uani 1 1 d . . . . .
H31 H 0.302042 0.507440 0.347577 0.027 Uiso 1 1 calc R . . . .
C32 C 0.37169(11) 0.61900(17) 0.35441(13) 0.0255(4) Uani 1 1 d . . . . .
H32A H 0.398872 0.659447 0.319487 0.031 Uiso 1 1 calc R . . . .
H32B H 0.344214 0.665074 0.384810 0.031 Uiso 1 1 calc R . . . .
C33 C 0.41748(11) 0.55804(18) 0.40630(13) 0.0282(5) Uani 1 1 d . . . . .
H33A H 0.447280 0.603949 0.434315 0.034 Uiso 1 1 calc R . . . .
H33B H 0.390116 0.521459 0.443388 0.034 Uiso 1 1 calc R . . . .
C34 C 0.45911(12) 0.48420(18) 0.36237(14) 0.0295(5) Uani 1 1 d . . . . .
H34A H 0.486457 0.444005 0.397656 0.035 Uiso 1 1 calc R . . . .
H34B H 0.489618 0.520878 0.328629 0.035 Uiso 1 1 calc R . . . .
C35 C 0.41471(11) 0.41510(18) 0.31584(13) 0.0285(5) Uani 1 1 d . . . . .
H35A H 0.388157 0.372777 0.350127 0.034 Uiso 1 1 calc R . . . .
H35B H 0.443020 0.370528 0.285155 0.034 Uiso 1 1 calc R . . . .
C36 C 0.36759(11) 0.47308(17) 0.26391(13) 0.0255(5) Uani 1 1 d . . . . .
H36A H 0.337513 0.425842 0.237585 0.031 Uiso 1 1 calc R . . . .
H36B H 0.393793 0.509137 0.225479 0.031 Uiso 1 1 calc R . . . .
C37 C 0.14071(10) 0.60529(15) 0.16366(11) 0.0192(4) Uani 1 1 d . . . . .
C38 C 0.30406(10) 0.40839(15) 0.07853(11) 0.0184(4) Uani 1 1 d . . . . .
C39 C 0.34918(10) 0.33904(15) 0.04799(11) 0.0196(4) Uani 1 1 d . . . . .
C40 C 0.38667(10) 0.37024(16) -0.01419(12) 0.0215(4) Uani 1 1 d . . . . .
H40 H 0.416896 0.323931 -0.035782 0.026 Uiso 1 1 calc R . . . .
C41 C 0.38215(10) 0.46555(17) -0.04625(12) 0.0220(4) Uani 1 1 d . . . . .
C42 C 0.33784(10) 0.53304(17) -0.01445(12) 0.0213(4) Uani 1 1 d . . . . .
H42 H 0.334356 0.598838 -0.034116 0.026 Uiso 1 1 calc R . . . .
C43 C 0.29854(10) 0.50438(15) 0.04617(12) 0.0183(4) Uani 1 1 d . . . . .
C44 C 0.35737(10) 0.23263(16) 0.08012(12) 0.0230(4) Uani 1 1 d . . . . .
C45 C 0.37763(12) 0.23729(18) 0.16335(13) 0.0300(5) Uani 1 1 d . . . . .
H45A H 0.419763 0.273703 0.168439 0.045 Uiso 1 1 calc GR . . . .
H45B H 0.383138 0.169326 0.182917 0.045 Uiso 1 1 calc GR . . . .
H45C H 0.342937 0.271833 0.191898 0.045 Uiso 1 1 calc GR . . . .
C46 C 0.29163(12) 0.17491(17) 0.07304(15) 0.0316(5) Uani 1 1 d . . . . .
H46A H 0.256399 0.211340 0.099341 0.047 Uiso 1 1 calc GR . . . .
H46B H 0.296869 0.108482 0.095498 0.047 Uiso 1 1 calc GR . . . .
H46C H 0.279621 0.168026 0.019765 0.047 Uiso 1 1 calc GR . . . .
C47 C 0.41121(12) 0.17323(17) 0.03929(14) 0.0303(5) Uani 1 1 d . . . . .
H47A H 0.399232 0.167003 -0.014047 0.046 Uiso 1 1 calc GR . . . .
H47B H 0.414940 0.106561 0.061700 0.046 Uiso 1 1 calc GR . . . .
H47C H 0.453962 0.208056 0.044022 0.046 Uiso 1 1 calc GR . . . .
C48 C 0.42290(11) 0.49585(17) -0.11566(13) 0.0266(5) Uani 1 1 d . . . . .
C49 C 0.37535(13) 0.5111(2) -0.18293(14) 0.0348(6) Uani 1 1 d . . . . .
H49A H 0.351123 0.448916 -0.192948 0.052 Uiso 1 1 calc GR . . . .
H49B H 0.401085 0.529782 -0.227454 0.052 Uiso 1 1 calc GR . . . .
H49C H 0.343554 0.564364 -0.171207 0.052 Uiso 1 1 calc GR . . . .
C50 C 0.45929(16) 0.5937(3) -0.10096(17) 0.0549(8) Uani 1 1 d . . . . .
H50A H 0.426870 0.645994 -0.088936 0.082 Uiso 1 1 calc GR . . . .
H50B H 0.484225 0.612967 -0.145933 0.082 Uiso 1 1 calc GR . . . .
H50C H 0.490191 0.585237 -0.058557 0.082 Uiso 1 1 calc GR . . . .
C51 C 0.47286(16) 0.4157(3) -0.13832(18) 0.0580(10) Uani 1 1 d . . . . .
H51A H 0.505146 0.405696 -0.097436 0.087 Uiso 1 1 calc GR . . . .
H51B H 0.496259 0.436877 -0.183847 0.087 Uiso 1 1 calc GR . . . .
H51C H 0.449280 0.352884 -0.148238 0.087 Uiso 1 1 calc GR . . . .

loop_
_atom_site_aniso_label
_atom_site_aniso_U_11
_atom_site_aniso_U_22
_atom_site_aniso_U_33
_atom_site_aniso_U_23
_atom_site_aniso_U_13
_atom_site_aniso_U_12
Ru1 0.01818(9) 0.01655(9) 0.01391(9) 0.00006(5) 0.00265(6) 0.00043(5)
P1 0.0199(2) 0.0174(2) 0.0150(2) 0.00081(18) 0.00278(18) 0.00070(18)
P2 0.0188(2) 0.0185(2) 0.0161(2) -0.00081(18) 0.00258(18) -0.00027(18)
O1 0.0252(7) 0.0225(7) 0.0289(8) 0.0040(6) 0.0039(6) 0.0047(6)
O2 0.0227(7) 0.0193(7) 0.0171(7) 0.0015(5) 0.0034(5) 0.0005(6)
O3 0.0259(7) 0.0195(7) 0.0172(7) -0.0002(6) 0.0057(5) 0.0023(6)
C1 0.0248(10) 0.0201(10) 0.0181(10) -0.0007(8) 0.0059(8) -0.0009(8)
C2 0.0284(11) 0.0204(10) 0.0311(12) -0.0009(9) 0.0102(9) -0.0022(9)
C3 0.0311(11) 0.0239(11) 0.0328(12) -0.0006(9) 0.0136(9) -0.0020(9)
C4 0.0259(11) 0.0265(11) 0.0308(13) -0.0010(9) 0.0103(9) 0.0005(9)
C5 0.0282(11) 0.0220(10) 0.0275(11) -0.0028(9) 0.0091(9) 0.0005(9)
C6 0.0238(10) 0.0193(10) 0.0229(11) -0.0012(8) 0.0055(8) -0.0002(8)
C7 0.0230(10) 0.0193(10) 0.0181(10) 0.0012(8) 0.0030(8) 0.0026(8)
C8 0.0328(11) 0.0240(11) 0.0250(11) 0.0008(9) -0.0020(9) 0.0021(9)
C9 0.0319(11) 0.0307(12) 0.0254(11) 0.0040(9) -0.0040(9) 0.0026(10)
C10 0.0312(11) 0.0318(12) 0.0301(12) 0.0128(10) 0.0051(9) 0.0067(10)
C11 0.0400(13) 0.0216(11) 0.0496(16) 0.0072(11) -0.0081(11) -0.0007(10)
C12 0.0309(11) 0.0232(11) 0.0380(13) 0.0070(10) -0.0063(10) -0.0028(9)
C13 0.0213(9) 0.0207(10) 0.0169(10) -0.0001(8) 0.0026(7) 0.0001(8)
C14 0.0257(10) 0.0225(10) 0.0223(10) -0.0010(8) -0.0010(8) 0.0026(8)
C15 0.0240(10) 0.0281(11) 0.0251(11) -0.0004(9) -0.0023(8) 0.0011(9)
C16 0.0293(11) 0.0281(11) 0.0195(10) -0.0001(9) -0.0006(8) -0.0035(9)
C17 0.0292(11) 0.0292(11) 0.0183(10) -0.0029(9) 0.0035(8) -0.0001(9)
C18 0.0242(10) 0.0320(12) 0.0222(11) -0.0045(9) 0.0019(8) 0.0032(9)
C19 0.0212(9) 0.0201(10) 0.0171(10) -0.0013(8) 0.0037(7) -0.0006(8)
C20 0.0264(10) 0.0229(10) 0.0187(10) 0.0008(8) 0.0027(8) -0.0012(8)
C21 0.0283(11) 0.0319(12) 0.0185(10) 0.0022(9) 0.0070(8) -0.0011(9)
C22 0.0276(11) 0.0329(12) 0.0199(11) -0.0050(9) 0.0035(8) 0.0022(9)
C23 0.0249(10) 0.0238(10) 0.0244(11) -0.0055(9) 0.0038(8) 0.0002(8)
C24 0.0250(10) 0.0209(10) 0.0215(10) -0.0040(8) 0.0038(8) -0.0007(8)
C25 0.0248(10) 0.0204(10) 0.0194(10) -0.0028(8) 0.0055(8) -0.0044(8)
C26 0.0316(11) 0.0212(10) 0.0210(11) 0.0001(8) 0.0035(8) -0.0040(9)
C27 0.0435(13) 0.0242(11) 0.0283(12) 0.0046(9) 0.0012(10) -0.0058(10)
C28 0.0508(15) 0.0335(13) 0.0290(13) 0.0043(10) 0.0095(11) -0.0136(11)
C29 0.0364(12) 0.0307(12) 0.0308(12) -0.0034(10) 0.0129(10) -0.0117(10)
C30 0.0285(11) 0.0267(11) 0.0238(11) -0.0042(9) 0.0088(9) -0.0054(9)
C31 0.0229(10) 0.0232(11) 0.0226(10) -0.0009(8) -0.0003(8) 0.0006(8)
C32 0.0239(10) 0.0253(11) 0.0274(11) -0.0043(9) -0.0005(8) 0.0010(9)
C33 0.0280(11) 0.0306(12) 0.0260(11) -0.0029(9) -0.0014(9) -0.0003(9)
C34 0.0254(11) 0.0346(13) 0.0285(12) -0.0017(10) -0.0028(9) 0.0025(9)
C35 0.0275(11) 0.0280(11) 0.0300(12) -0.0035(10) -0.0025(9) 0.0057(9)
C36 0.0254(11) 0.0266(11) 0.0244(11) -0.0027(9) 0.0007(9) 0.0020(9)
C37 0.0246(10) 0.0165(9) 0.0165(10) 0.0000(7) 0.0049(7) -0.0019(8)
C38 0.0204(9) 0.0191(9) 0.0158(9) -0.0015(8) 0.0002(7) -0.0024(8)
C39 0.0206(9) 0.0204(10) 0.0177(10) 0.0000(8) 0.0009(7) -0.0005(8)
C40 0.0201(9) 0.0257(10) 0.0188(10) -0.0024(8) 0.0018(8) 0.0012(8)
C41 0.0200(10) 0.0285(11) 0.0175(10) 0.0008(8) 0.0029(8) -0.0008(8)
C42 0.0224(10) 0.0236(10) 0.0178(10) 0.0016(8) 0.0025(8) -0.0026(8)
C43 0.0193(10) 0.0197(10) 0.0159(10) -0.0013(7) 0.0005(8) -0.0010(7)
C44 0.0258(10) 0.0194(10) 0.0238(11) -0.0007(8) 0.0051(8) 0.0041(8)
C45 0.0401(13) 0.0257(11) 0.0245(12) 0.0039(9) 0.0019(9) 0.0076(10)
C46 0.0308(12) 0.0225(11) 0.0416(14) 0.0022(10) 0.0025(10) -0.0008(9)
C47 0.0349(12) 0.0253(11) 0.0310(12) -0.0001(9) 0.0081(10) 0.0071(9)
C48 0.0253(11) 0.0348(12) 0.0197(11) 0.0064(9) 0.0065(9) 0.0010(9)
C49 0.0367(13) 0.0451(15) 0.0229(12) 0.0050(10) 0.0069(10) 0.0007(11)
C50 0.0545(17) 0.072(2) 0.0385(15) -0.0004(15) 0.0151(13) -0.0354(16)
C51 0.0513(17) 0.076(2) 0.0475(17) 0.0302(16) 0.0318(14) 0.0305(16)

loop_
_atom_type_symbol
_atom_type_description
_atom_type_scat_dispersion_real
_atom_type_scat_dispersion_imag
_atom_type_scat_source
C C 0.0181 0.0091 'International Tables Vol C Tables 4.2.6.8 and 6.1.1.4'
H H 0.0000 0.0000 'International Tables Vol C Tables 4.2.6.8 and 6.1.1.4'
O O 0.0492 0.0322 'International Tables Vol C Tables 4.2.6.8 and 6.1.1.4'
P P 0.2955 0.4335 'International Tables Vol C Tables 4.2.6.8 and 6.1.1.4'
Ru Ru 0.0552 3.2960 'International Tables Vol C Tables 4.2.6.8 and 6.1.1.4'

loop_
_exptl_crystal_face_index_h
_exptl_crystal_face_index_k
_exptl_crystal_face_index_l
_exptl_crystal_face_perp_dist
-4 -6 -7 0.0580
4 6 7 0.0580
-13 0 -1 0.0794
13 0 1 0.0794
5 -5 8 0.0775
-1 5 -9 0.0988
-8 7 -3 0.0833
7 -7 3 0.0921
-2 6 8 0.0458
3 -6 -8 0.0703
-5 -8 1 0.0933
-1 8 -6 0.0841
10 5 -2 0.0962
-10 -5 2 0.0962
-10 1 -7 0.0920
10 4 -5 0.0954

loop_
_geom_angle_atom_site_label_1
_geom_angle_atom_site_label_2
_geom_angle_atom_site_label_3
_geom_angle
_geom_angle_site_symmetry_1
_geom_angle_site_symmetry_3
_geom_angle_publ_flag
P2 Ru1 P1 112.321(18) . . ?
O2 Ru1 P1 87.65(4) . . ?
O2 Ru1 P2 111.79(4) . . ?
O3 Ru1 P1 151.93(4) . . ?
O3 Ru1 P2 95.65(4) . . ?
O3 Ru1 O2 79.46(6) . . ?
C37 Ru1 P1 90.46(6) . . ?
C37 Ru1 P2 87.11(6) . . ?
C37 Ru1 O2 160.22(7) . . ?
C37 Ru1 O3 93.38(7) . . ?
C1 P1 Ru1 126.92(7) . . ?
C7 P1 Ru1 111.98(7) . . ?
C7 P1 C1 104.92(9) . . ?
C7 P1 C13 103.75(9) . . ?
C13 P1 Ru1 103.62(6) . . ?
C13 P1 C1 103.06(9) . . ?
C19 P2 Ru1 118.02(7) . . ?
C25 P2 Ru1 111.95(7) . . ?
C25 P2 C19 100.92(9) . . ?
C25 P2 C31 105.94(10) . . ?
C31 P2 Ru1 114.24(7) . . ?
C31 P2 C19 104.29(9) . . ?
C38 O2 Ru1 114.30(12) . . ?
C43 O3 Ru1 113.68(12) . . ?
C2 C1 P1 116.56(14) . . ?
C6 C1 P1 113.18(14) . . ?
C6 C1 C2 108.63(17) . . ?
C3 C2 C1 111.37(18) . . ?
C4 C3 C2 110.99(19) . . ?
C3 C4 C5 109.63(19) . . ?
C4 C5 C6 112.22(18) . . ?
C5 C6 C1 111.58(17) . . ?
C8 C7 P1 110.99(14) . . ?
C8 C7 C12 109.42(18) . . ?
C12 C7 P1 117.15(15) . . ?
C9 C8 C7 111.02(18) . . ?
C10 C9 C8 111.42(19) . . ?
C11 C10 C9 111.04(19) . . ?
C10 C11 C12 111.1(2) . . ?
C11 C12 C7 110.51(19) . . ?
C14 C13 P1 112.36(14) . . ?
C14 C13 C18 110.10(17) . . ?
C18 C13 P1 113.10(14) . . ?
C15 C14 C13 110.68(18) . . ?
C16 C15 C14 110.86(17) . . ?
C15 C16 C17 109.58(18) . . ?
C16 C17 C18 111.92(18) . . ?
C17 C18 C13 113.12(17) . . ?
C20 C19 P2 111.77(14) . . ?
C20 C19 C24 110.04(17) . . ?
C24 C19 P2 117.39(14) . . ?
C21 C20 C19 111.09(17) . . ?
C22 C21 C20 111.22(17) . . ?
C23 C22 C21 110.80(18) . . ?
C22 C23 C24 110.96(18) . . ?
C23 C24 C19 111.14(17) . . ?
C26 C25 P2 110.37(14) . . ?
C26 C25 C30 110.38(17) . . ?
C30 C25 P2 116.55(15) . . ?
C27 C26 C25 111.18(18) . . ?
C28 C27 C26 110.7(2) . . ?
C29 C28 C27 111.7(2) . . ?
C28 C29 C30 111.8(2) . . ?
C29 C30 C25 110.03(18) . . ?
C32 C31 P2 114.44(15) . . ?
C36 C31 P2 114.16(15) . . ?
C36 C31 C32 110.76(17) . . ?
C33 C32 C31 109.75(18) . . ?
C34 C33 C32 111.60(19) . . ?
C33 C34 C35 110.65(19) . . ?
C34 C35 C36 112.15(19) . . ?
C35 C36 C31 110.54(18) . . ?
O1 C37 Ru1 174.93(18) . . ?
O2 C38 C39 125.56(18) . . ?
O2 C38 C43 114.97(17) . . ?
C39 C38 C43 119.48(18) . . ?
C38 C39 C44 122.22(18) . . ?
C40 C39 C38 117.15(19) . . ?
C40 C39 C44 120.63(18) . . ?
C41 C40 C39 123.89(19) . . ?
C40 C41 C48 122.21(19) . . ?
C42 C41 C40 117.83(19) . . ?
C42 C41 C48 119.9(2) . . ?
C41 C42 C43 120.1(2) . . ?
O3 C43 C38 117.44(18) . . ?
O3 C43 C42 121.08(18) . . ?
C42 C43 C38 121.48(19) . . ?
C45 C44 C39 110.28(17) . . ?
C45 C44 C46 108.85(19) . . ?
C46 C44 C39 110.17(17) . . ?
C47 C44 C39 112.24(17) . . ?
C47 C44 C45 107.15(18) . . ?
C47 C44 C46 108.03(18) . . ?
C41 C48 C49 109.10(19) . . ?
C50 C48 C41 110.3(2) . . ?
C50 C48 C49 108.3(2) . . ?
C50 C48 C51 109.6(3) . . ?
C51 C48 C41 112.32(19) . . ?
C51 C48 C49 107.1(2) . . ?

loop_
_geom_bond_atom_site_label_1
_geom_bond_atom_site_label_2
_geom_bond_distance
_geom_bond_site_symmetry_2
_geom_bond_publ_flag
Ru1 P1 2.3777(5) . ?
Ru1 P2 2.3045(5) . ?
Ru1 O2 2.0368(14) . ?
Ru1 O3 2.0292(14) . ?
Ru1 C37 1.828(2) . ?
P1 C1 1.880(2) . ?
P1 C7 1.855(2) . ?
P1 C13 1.872(2) . ?
P2 C19 1.881(2) . ?
P2 C25 1.859(2) . ?
P2 C31 1.865(2) . ?
O1 C37 1.157(3) . ?
O2 C38 1.351(2) . ?
O3 C43 1.338(3) . ?
C1 C2 1.545(3) . ?
C1 C6 1.537(3) . ?
C2 C3 1.535(3) . ?
C3 C4 1.518(3) . ?
C4 C5 1.518(3) . ?
C5 C6 1.529(3) . ?
C7 C8 1.534(3) . ?
C7 C12 1.541(3) . ?
C8 C9 1.532(3) . ?
C9 C10 1.520(3) . ?
C10 C11 1.508(4) . ?
C11 C12 1.537(3) . ?
C13 C14 1.535(3) . ?
C13 C18 1.537(3) . ?
C14 C15 1.529(3) . ?
C15 C16 1.522(3) . ?
C16 C17 1.528(3) . ?
C17 C18 1.530(3) . ?
C19 C20 1.540(3) . ?
C19 C24 1.549(3) . ?
C20 C21 1.534(3) . ?
C21 C22 1.523(3) . ?
C22 C23 1.520(3) . ?
C23 C24 1.529(3) . ?
C25 C26 1.536(3) . ?
C25 C30 1.537(3) . ?
C26 C27 1.529(3) . ?
C27 C28 1.529(4) . ?
C28 C29 1.521(4) . ?
C29 C30 1.535(3) . ?
C31 C32 1.541(3) . ?
C31 C36 1.535(3) . ?
C32 C33 1.533(3) . ?
C33 C34 1.514(3) . ?
C34 C35 1.525(3) . ?
C35 C36 1.529(3) . ?
C38 C39 1.408(3) . ?
C38 C43 1.412(3) . ?
C39 C40 1.404(3) . ?
C39 C44 1.543(3) . ?
C40 C41 1.400(3) . ?
C41 C42 1.390(3) . ?
C41 C48 1.539(3) . ?
C42 C43 1.393(3) . ?
C44 C45 1.533(3) . ?
C44 C46 1.534(3) . ?
C44 C47 1.528(3) . ?
C48 C49 1.539(3) . ?
C48 C50 1.522(4) . ?
C48 C51 1.525(4) . ?

loop_
_exptl_oxdiff_crystal_face_indexfrac_h
_exptl_oxdiff_crystal_face_indexfrac_k
_exptl_oxdiff_crystal_face_indexfrac_l
_exptl_oxdiff_crystal_face_x
_exptl_oxdiff_crystal_face_y
_exptl_oxdiff_crystal_face_z
-4.0000 -6.0000 -6.9999 0.2966 0.7657 0.5164
4.0000 6.0000 6.9999 -0.2966 -0.7657 -0.5164
-13.0000 -0.0000 -1.0001 0.0934 -0.2196 0.9725
13.0000 0.0000 1.0001 -0.0934 0.2196 -0.9725
5.0000 -5.0000 8.0001 -0.8676 0.3493 -0.2971
-1.0000 5.0000 -9.0001 0.9434 -0.2392 0.0082
-8.0000 7.0000 -3.0001 0.5599 -0.7754 0.4255
7.0000 -7.0000 3.0001 -0.5589 0.7560 -0.3513
-2.0000 6.0000 7.9999 -0.3704 -0.9147 -0.0791
3.0000 -6.0000 -7.9999 0.3694 0.9341 0.0049
-5.0000 -8.0000 1.0001 -0.4311 0.6910 0.5823
-1.0000 8.0000 -6.0001 0.8371 -0.6445 -0.0977
10.0000 5.0000 -2.0000 0.3723 -0.2538 -0.8633
-10.0000 -5.0000 2.0000 -0.3723 0.2538 0.8633
-10.0000 1.0000 -7.0001 0.6146 -0.0686 0.7698
10.0000 4.0000 -5.0000 0.5677 -0.0535 -0.8122
